data_7704079
loop_
_publ_author_name
'Solomatina, Anastasia I.'
'Kuznetsov, Kirill M.'
'Gurzhiy, Vladislav V.'
'Pavlovskiy, Vladimir V.'
'Porsev, Vitaly V.'
'Evarestov, Robert A.'
'Tunik, Sergey P.'

_publ_section_title
;
 Luminescent organic dyes containing a phenanthro[9,10-D]imidazole core
 and [Ir(N^C)(N^N)]<sup>+</sup> complexes based on the cyclometalating and
 diimine ligands of this type.
;
_journal_issue 20
_journal_name_full 'Dalton transactions (Cambridge, England : 2003)'
_journal_page_first 6751
_journal_page_last 6763
_journal_paper_doi 10.1039/d0dt00568a
_journal_volume 49
_journal_year 2020
_chemical_formula_moiety 'C80 H49 I2 Ir N7, F6 P'
_chemical_formula_sum 'C80 H49 F6 I2 Ir N7 P'
_chemical_formula_weight 1699.23
_space_group_crystal_system monoclinic
_space_group_IT_number 15
_space_group_name_Hall '-C 2yc'
_space_group_name_H-M_alt 'C 1 2/c 1'
_atom_sites_solution_hydrogens geom
_audit_creation_date 2019-11-07
_audit_creation_method
;
Olex2 1.2
(compiled 2018.05.29 svn.r3508 for OlexSys, GUI svn.r5506)
;
_audit_update_record
;
2019-11-10 deposited with the CCDC.	2020-04-14 downloaded from the CCDC.
;
_cell_angle_alpha 90
_cell_angle_beta 120.633(5)
_cell_angle_gamma 90
_cell_formula_units_Z 8
_cell_length_a 52.252(2)
_cell_length_b 13.6314(4)
_cell_length_c 23.8081(9)
_cell_measurement_reflns_used 4380
_cell_measurement_temperature 100(2)
_cell_measurement_theta_max 71.3490
_cell_measurement_theta_min 3.3560
_cell_volume 14591.3(12)
_computing_cell_refinement 'CrysAlisPro 1.171.39.44a (Rigaku OD, 2018)'
_computing_data_collection 'CrysAlisPro 1.171.39.44a (Rigaku OD, 2018)'
_computing_data_reduction 'CrysAlisPro 1.171.39.44a (Rigaku OD, 2018)'
_computing_molecular_graphics 'Olex2 (Dolomanov et al., 2009)'
_computing_publication_material 'Olex2 (Dolomanov et al., 2009)'
_computing_structure_refinement 'ShelXL (Sheldrick, 2015)'
_computing_structure_solution 'ShelXT (Sheldrick, 2015)'
_diffrn_ambient_environment N~2~
_diffrn_ambient_temperature 100(2)
_diffrn_detector 'CCD plate'
_diffrn_detector_type HyPix3000
_diffrn_measured_fraction_theta_full 0.996
_diffrn_measured_fraction_theta_max 0.996
_diffrn_measurement_details
;
List of Runs (angles in degrees, time in seconds):

  # Type    Start    End  Width  t~exp~   \w     \q     \k     \f   Frames
#--------------------------------------------------------------------------
  1  \w     -8.00  28.00   0.50    3.00    --  -38.70  82.00 -57.00   72
  2  \w    -64.00 -18.00   0.50    3.00    --  -38.70  82.00 -57.00   92
  3  \w     50.00 130.00   0.50    5.00    --  102.95 -82.00-179.00  160
  4  \w     81.00 135.00   0.50    5.00    --  102.95  82.00 -57.00  108
  5  \w   -104.00 -64.00   0.50    3.00    --  -38.70 -43.00-180.00   80
  6  \w   -101.00 -54.00   0.50    3.00    --  -38.70 -32.00  30.00   94
  7  \w    -91.00 -24.00   0.50    3.00    --  -38.70 -43.00  60.00  134
  8  \w    -61.00 -22.00   0.50    3.00    --  -38.70 -43.00-180.00   78
  9  \w   -104.00 -60.00   0.50    3.00    --  -38.70 -65.00-180.00   88
 10  \w    -56.00 -29.00   0.50    3.00    --  -38.70 -65.00-180.00   54
 11  \w    -60.00   6.00   0.50    3.00    --  -38.70  77.00-120.00  132
 12  \w    -21.00  50.00   0.50    3.00    --   38.70 -54.00-150.00  142
 13  \w     20.00  45.00   0.50    3.00    --   38.70  54.00 150.00   50
 14  \w     22.00 105.00   0.50    3.00    --   38.70  43.00  60.00  166
 15  \w     23.00  97.00   0.50    3.00    --   38.70  21.00 -30.00  148
 16  \w    -26.00  39.00   0.50    3.00    --   38.70 -43.00-120.00  130
 17  \w      9.00  38.00   0.50    3.00    --   38.70 -82.00-179.00   58
 18  \w     51.00  90.00   0.50    3.00    --   38.70  54.00 150.00   78
 19  \w    114.00 155.00   0.50    5.00    --  102.95  33.00 -90.00   82
 20  \w    109.00 135.00   0.50    5.00    --  102.95 111.00-150.00   52
 21  \w     89.00 115.00   0.50    5.00    --  102.95 -42.00-150.00   52
 22  \w     81.00 156.00   0.50    5.00    --  102.95 111.00 -60.00  150
 23  \w     33.00 115.00   0.50    5.00    --  102.95 -25.00-180.00  164
 24  \w     76.00 113.00   0.50    5.00    --  102.95-111.00-180.00   74
 25  \w     41.00  98.00   0.50    5.00    --  102.95-133.00-180.00  114
 26  \w    114.00 154.00   0.50    5.00    --  102.95  50.00-180.00   80
 27  \w     40.00 125.00   0.50    5.00    --  102.95 -59.00-180.00  170
 28  \w     77.00 116.00   0.50    5.00    --  102.95 -42.00 -60.00   78
 29  \w     40.00  71.00   0.50    5.00    --  102.95 -42.00 -60.00   62
 30  \w     81.00 106.00   0.50    5.00    --  102.95 111.00-150.00   50
 31  \w     81.00 148.00   0.50    5.00    --  102.95  59.00  30.00  134
 32  \w     81.00 157.00   0.50    5.00    --  102.95  93.00 -30.00  152
 33  \w     64.00 105.00   0.50    5.00    --  102.95-111.00 -30.00   82
 34  \w     40.00 117.00   0.50    5.00    --  102.95 -68.00 -30.00  154
 35  \w    -20.00  -9.00   0.50    3.00    --  -38.70  82.00 -57.00   22
;
_diffrn_measurement_device 'four-circle diffractometer'
_diffrn_measurement_device_type 'SuperNova, Single source at offset/far, HyPix3000'
_diffrn_measurement_method '\w scans'
_diffrn_orient_matrix_type 'CrysAlisPro convention (1999,Acta A55,543-557)'
_diffrn_orient_matrix_UB_11 0.0309405000
_diffrn_orient_matrix_UB_12 0.0465074000
_diffrn_orient_matrix_UB_13 0.0265523000
_diffrn_orient_matrix_UB_21 -0.0142944000
_diffrn_orient_matrix_UB_22 0.0866866000
_diffrn_orient_matrix_UB_23 -0.0475332000
_diffrn_orient_matrix_UB_31 -0.0036153000
_diffrn_orient_matrix_UB_32 0.0556020000
_diffrn_orient_matrix_UB_33 0.0518643000
_diffrn_radiation_monochromator mirror
_diffrn_radiation_probe x-ray
_diffrn_radiation_type CuK\a
_diffrn_radiation_wavelength 1.54184
_diffrn_reflns_av_R_equivalents 0.0
_diffrn_reflns_av_unetI/netI 0.1009
_diffrn_reflns_Laue_measured_fraction_full 0.996
_diffrn_reflns_Laue_measured_fraction_max 0.996
_diffrn_reflns_limit_h_max 61
_diffrn_reflns_limit_h_min -64
_diffrn_reflns_limit_k_max 16
_diffrn_reflns_limit_k_min -15
_diffrn_reflns_limit_l_max 29
_diffrn_reflns_limit_l_min -26
_diffrn_reflns_number 13113
_diffrn_reflns_point_group_measured_fraction_full 0.996
_diffrn_reflns_point_group_measured_fraction_max 0.996
_diffrn_reflns_theta_full 67.488
_diffrn_reflns_theta_max 67.488
_diffrn_reflns_theta_min 3.388
_diffrn_source 'micro-focus sealed X-ray tube'
_diffrn_source_type 'SuperNova (Cu) X-ray Source'
_exptl_absorpt_coefficient_mu 10.916
_exptl_absorpt_correction_T_max 1.000
_exptl_absorpt_correction_T_min 0.194
_exptl_absorpt_correction_type multi-scan
_exptl_absorpt_process_details
;
CrysAlisPro 1.171.39.44a (Rigaku Oxford Diffraction, 2018)
Empirical absorption correction using spherical harmonics,
 implemented in SCALE3 ABSPACK scaling algorithm.
;
_exptl_crystal_colour 'translucent yellow'
_exptl_crystal_density_diffrn 1.547
_exptl_crystal_description prism
_exptl_crystal_F_000 6640
_exptl_crystal_size_max 0.3
_exptl_crystal_size_mid 0.057
_exptl_crystal_size_min 0.016
_platon_squeeze_details
;
The unit cell contains disordered solvent
molecules which have been treated
as a diffuse contribution to the overall scattering
without specific atom positions by SQUEEZE/PLATON:
total Potential Solvent Accessible Void Vol is 3033 Ang^3
and electron Count Voids / Cell =    893
that is approximately equal to 1 \~nhloroform
and 1 diethyl ether molecule per formula unit.
;
_refine_diff_density_max 1.262
_refine_diff_density_min -1.309
_refine_diff_density_rms 0.134
_refine_ls_extinction_method none
_refine_ls_goodness_of_fit_ref 0.898
_refine_ls_hydrogen_treatment constr
_refine_ls_matrix_type full
_refine_ls_number_parameters 887
_refine_ls_number_reflns 13113
_refine_ls_number_restraints 0
_refine_ls_restrained_S_all 0.898
_refine_ls_R_factor_all 0.1034
_refine_ls_R_factor_gt 0.0617
_refine_ls_shift/su_max 0.000
_refine_ls_shift/su_mean 0.000
_refine_ls_structure_factor_coef Fsqd
_refine_ls_weighting_details 'w=1/[\s^2^(Fo^2^)+(0.0812P)^2^] where P=(Fo^2^+2Fc^2^)/3'
_refine_ls_weighting_scheme calc
_refine_ls_wR_factor_gt 0.1420
_refine_ls_wR_factor_ref 0.1576
_reflns_Friedel_coverage 0.000
_reflns_number_gt 7432
_reflns_number_total 13113
_reflns_threshold_expression 'I > 2\s(I)'
_cod_data_source_file d0dt00568a2.cif
_cod_data_source_block Compound_5_ir2_sq
_cod_depositor_comments 'Adding full bibliography for 7704075--7704080.cif.'
_cod_original_cell_volume 14591.3(11)
_cod_database_code 7704079
_shelx_shelxl_version_number 2018/3
_shelx_space_group_comment
;
The symmetry employed for this shelxl refinement is uniquely defined
by the following loop, which should always be used as a source of
symmetry information in preference to the above space-group names.
They are only intended as comments.
;
_reflns_odcompleteness_completeness 99.50
_reflns_odcompleteness_iscentric 1
_reflns_odcompleteness_theta 69.95
_olex2_refinement_description
;
1. Fixed Uiso
 At 1.2 times of:
  All C(H) groups
2. Uiso/Uaniso restraints and constraints
Uanis(F3A) = Uanis(F3)
Uanis(F4) = Uanis(F4A)
Uanis(F5) = Uanis(F5A)
Uanis(F6) = Uanis(F6A)
3. Others
 Sof(F3A)=Sof(F4A)=Sof(F5A)=Sof(F6A)=1-FVAR(1)
 Sof(F3)=Sof(F4)=Sof(F5)=Sof(F6)=FVAR(1)
4.a Aromatic/amide H refined with riding coordinates:
 C2(H2), C3(H3), C5(H5), C9(H9), C10(H10), C11(H11), C12(H12), C13(H13),
 C16(H16), C17(H17), C18(H18), C19(H19), C22(H22), C23(H23), C24(H24), C25(H25),
  C29(H29), C30(H30), C32(H32), C36(H36), C37(H37), C38(H38), C39(H39),
 C40(H40), C43(H43), C44(H44), C45(H45), C46(H46), C49(H49), C50(H50), C51(H51),
  C52(H52), C55(H55), C56(H56), C57(H57), C58(H58), C62(H62), C63(H63),
 C64(H64), C65(H65), C66(H66), C69(H69), C70(H70), C71(H71), C72(H72), C75(H75),
  C76(H76), C77(H77), C78(H78)
;
_olex2_submission_special_instructions 'No special instructions were received'
_oxdiff_exptl_absorpt_empirical_details
;
Empirical correction (ABSPACK) includes:
- Absorption correction using spherical harmonics
- Frame scaling
;
_oxdiff_exptl_absorpt_empirical_full_max 2.604
_oxdiff_exptl_absorpt_empirical_full_min 0.705

loop_
_space_group_symop_operation_xyz
'x, y, z'
'-x, y, -z+1/2'
'x+1/2, y+1/2, z'
'-x+1/2, y+1/2, -z+1/2'
'-x, -y, -z'
'x, -y, z-1/2'
'-x+1/2, -y+1/2, -z'
'x+1/2, -y+1/2, z-1/2'

loop_
_atom_site_label
_atom_site_type_symbol
_atom_site_fract_x
_atom_site_fract_y
_atom_site_fract_z
_atom_site_U_iso_or_equiv
_atom_site_adp_type
_atom_site_occupancy
_atom_site_site_symmetry_order
_atom_site_calc_flag
_atom_site_refinement_flags_posn
_atom_site_refinement_flags_adp
_atom_site_refinement_flags_occupancy
_atom_site_disorder_assembly
_atom_site_disorder_group
Ir1 Ir 0.36758(2) 0.68377(3) 0.55383(2) 0.04241(12) Uani 1 1 d . . . . .
I1 I 0.46810(2) 0.74015(5) 0.88285(3) 0.0592(2) Uani 1 1 d . . . . .
I2 I 0.37878(2) 1.18673(5) 0.54512(3) 0.0618(2) Uani 1 1 d . . . . .
N1 N 0.34028(16) 0.6791(5) 0.5947(3) 0.0398(17) Uani 1 1 d . . . . .
N2 N 0.33802(16) 0.6466(5) 0.6828(3) 0.0432(18) Uani 1 1 d . . . . .
N3 N 0.39972(17) 0.7056(6) 0.5268(3) 0.0443(18) Uani 1 1 d . . . . .
N4 N 0.42383(16) 0.8111(6) 0.4998(3) 0.0457(18) Uani 1 1 d . . . . .
N5 N 0.35494(15) 0.5217(5) 0.5417(3) 0.0399(17) Uani 1 1 d . . . . .
N6 N 0.31784(16) 0.4217(5) 0.4730(3) 0.0454(19) Uani 1 1 d . . . . .
N7 N 0.33870(17) 0.6629(5) 0.4474(3) 0.047(2) Uani 1 1 d . . . . .
C1 C 0.3986(2) 0.7003(6) 0.6501(5) 0.052(2) Uani 1 1 d . . . . .
C2 C 0.42871(19) 0.7132(7) 0.6745(4) 0.046(2) Uani 1 1 d . . . . .
H2 H 0.436076 0.715191 0.646234 0.055 Uiso 1 1 calc R . . . .
C3 C 0.4474(2) 0.7231(7) 0.7396(4) 0.050(2) Uani 1 1 d . . . . .
H3 H 0.467669 0.732184 0.755929 0.060 Uiso 1 1 calc R . . . .
C4 C 0.4368(2) 0.7197(7) 0.7822(4) 0.055(3) Uani 1 1 d . . . . .
C5 C 0.4067(2) 0.7069(7) 0.7598(4) 0.049(2) Uani 1 1 d . . . . .
H5 H 0.399595 0.705960 0.788635 0.059 Uiso 1 1 calc R . . . .
C6 C 0.38760(19) 0.6957(6) 0.6935(4) 0.043(2) Uani 1 1 d . . . . .
C7 C 0.35604(19) 0.6760(7) 0.6606(4) 0.045(2) Uani 1 1 d . . . . .
C8 C 0.3492(2) 0.6319(7) 0.7518(4) 0.051(2) Uani 1 1 d . . . . .
C9 C 0.3485(2) 0.7096(7) 0.7882(4) 0.051(2) Uani 1 1 d . . . . .
H9 H 0.339860 0.768913 0.768339 0.061 Uiso 1 1 calc R . . . .
C10 C 0.3613(2) 0.6970(8) 0.8558(4) 0.055(3) Uani 1 1 d . . . . .
H10 H 0.361628 0.748694 0.881617 0.066 Uiso 1 1 calc R . . . .
C11 C 0.3734(2) 0.6064(8) 0.8837(4) 0.056(3) Uani 1 1 d . . . . .
H11 H 0.381866 0.597652 0.928490 0.067 Uiso 1 1 calc R . . . .
C12 C 0.3731(2) 0.5313(8) 0.8464(5) 0.059(3) Uani 1 1 d . . . . .
H12 H 0.380976 0.471150 0.865986 0.071 Uiso 1 1 calc R . . . .
C13 C 0.3610(2) 0.5415(7) 0.7787(4) 0.050(2) Uani 1 1 d . . . . .
H13 H 0.361016 0.489814 0.753251 0.059 Uiso 1 1 calc R . . . .
C14 C 0.3096(2) 0.6304(7) 0.6302(4) 0.045(2) Uani 1 1 d . . . . .
C15 C 0.2839(2) 0.5929(7) 0.6273(4) 0.046(2) Uani 1 1 d . . . . .
C16 C 0.2816(2) 0.5698(7) 0.6824(4) 0.050(2) Uani 1 1 d . . . . .
H16 H 0.297840 0.580705 0.723977 0.060 Uiso 1 1 calc R . . . .
C17 C 0.2561(2) 0.5317(8) 0.6760(5) 0.061(3) Uani 1 1 d . . . . .
H17 H 0.255054 0.516044 0.712847 0.074 Uiso 1 1 calc R . . . .
C18 C 0.2312(2) 0.5162(8) 0.6131(5) 0.062(3) Uani 1 1 d . . . . .
H18 H 0.213766 0.489709 0.607892 0.075 Uiso 1 1 calc R . . . .
C19 C 0.2333(2) 0.5403(7) 0.5607(5) 0.055(3) Uani 1 1 d . . . . .
H19 H 0.216820 0.529271 0.519483 0.066 Uiso 1 1 calc R . . . .
C20 C 0.2586(2) 0.5808(7) 0.5646(4) 0.043(2) Uani 1 1 d . . . . .
C21 C 0.2588(2) 0.6137(7) 0.5059(4) 0.047(2) Uani 1 1 d . . . . .
C22 C 0.2332(2) 0.6140(7) 0.4437(4) 0.056(3) Uani 1 1 d . . . . .
H22 H 0.215791 0.586067 0.438135 0.067 Uiso 1 1 calc R . . . .
C23 C 0.2331(2) 0.6545(7) 0.3906(5) 0.059(3) Uani 1 1 d . . . . .
H23 H 0.215855 0.651751 0.349725 0.071 Uiso 1 1 calc R . . . .
C24 C 0.2584(2) 0.6996(7) 0.3975(4) 0.052(3) Uani 1 1 d . . . . .
H24 H 0.258052 0.728458 0.361668 0.063 Uiso 1 1 calc R . . . .
C25 C 0.2842(2) 0.7011(7) 0.4581(4) 0.051(2) Uani 1 1 d . . . . .
H25 H 0.300927 0.733080 0.463027 0.061 Uiso 1 1 calc R . . . .
C26 C 0.2854(2) 0.6549(7) 0.5125(4) 0.047(2) Uani 1 1 d . . . . .
C27 C 0.31122(19) 0.6527(6) 0.5752(4) 0.044(2) Uani 1 1 d . . . . .
C28 C 0.36837(19) 0.8310(7) 0.5520(4) 0.044(2) Uani 1 1 d . . . . .
C29 C 0.3518(2) 0.8946(7) 0.5664(4) 0.046(2) Uani 1 1 d . . . . .
H29 H 0.338972 0.867921 0.578768 0.055 Uiso 1 1 calc R . . . .
C30 C 0.3533(2) 0.9962(7) 0.5634(4) 0.053(2) Uani 1 1 d . . . . .
H30 H 0.341362 1.037134 0.571682 0.063 Uiso 1 1 calc R . . . .
C31 C 0.3733(2) 1.0331(7) 0.5474(4) 0.048(2) Uani 1 1 d . . . . .
C32 C 0.3908(2) 0.9750(7) 0.5333(4) 0.051(2) Uani 1 1 d . . . . .
H32 H 0.404047 1.002612 0.522552 0.061 Uiso 1 1 calc R . . . .
C33 C 0.3883(2) 0.8746(7) 0.5357(4) 0.046(2) Uani 1 1 d . . . . .
C34 C 0.4044(2) 0.8017(6) 0.5217(4) 0.044(2) Uani 1 1 d . . . . .
C35 C 0.4380(2) 0.9031(7) 0.4996(4) 0.043(2) Uani 1 1 d . . . . .
C36 C 0.4649(2) 0.9281(7) 0.5566(5) 0.058(3) Uani 1 1 d . . . . .
H36 H 0.473265 0.886665 0.592634 0.070 Uiso 1 1 calc R . . . .
C37 C 0.4784(2) 1.0144(9) 0.5576(5) 0.075(3) Uani 1 1 d . . . . .
H37 H 0.496173 1.031723 0.594718 0.090 Uiso 1 1 calc R . . . .
C38 C 0.4659(3) 1.0766(8) 0.5042(5) 0.070(3) Uani 1 1 d . . . . .
H38 H 0.474963 1.136093 0.506021 0.084 Uiso 1 1 calc R . . . .
C39 C 0.4397(2) 1.0499(8) 0.4478(5) 0.064(3) Uani 1 1 d . . . . .
H39 H 0.431725 1.090672 0.411358 0.077 Uiso 1 1 calc R . . . .
C40 C 0.4254(2) 0.9619(8) 0.4456(5) 0.057(3) Uani 1 1 d . . . . .
H40 H 0.407824 0.943912 0.408230 0.068 Uiso 1 1 calc R . . . .
C41 C 0.4321(2) 0.7175(7) 0.4928(4) 0.048(2) Uani 1 1 d . . . . .
C42 C 0.4506(2) 0.6863(7) 0.4668(4) 0.047(2) Uani 1 1 d . . . . .
C43 C 0.4632(2) 0.7502(8) 0.4414(4) 0.055(3) Uani 1 1 d . . . . .
H43 H 0.461480 0.817718 0.443871 0.066 Uiso 1 1 calc R . . . .
C44 C 0.4781(2) 0.7124(8) 0.4129(4) 0.057(3) Uani 1 1 d . . . . .
H44 H 0.486312 0.754856 0.395875 0.068 Uiso 1 1 calc R . . . .
C45 C 0.4811(2) 0.6109(8) 0.4089(5) 0.060(3) Uani 1 1 d . . . . .
H45 H 0.491242 0.585725 0.389306 0.072 Uiso 1 1 calc R . . . .
C46 C 0.46879(19) 0.5494(8) 0.4345(4) 0.053(3) Uani 1 1 d . . . . .
H46 H 0.470807 0.482013 0.431780 0.063 Uiso 1 1 calc R . . . .
C47 C 0.4541(2) 0.5815(7) 0.4632(4) 0.051(3) Uani 1 1 d . . . . .
C48 C 0.4423(2) 0.5139(7) 0.4943(4) 0.049(2) Uani 1 1 d . . . . .
C49 C 0.4492(2) 0.4137(8) 0.5022(5) 0.058(3) Uani 1 1 d . . . . .
H49 H 0.459001 0.386247 0.482621 0.070 Uiso 1 1 calc R . . . .
C50 C 0.4415(2) 0.3545(8) 0.5392(5) 0.063(3) Uani 1 1 d . . . . .
H50 H 0.446772 0.288557 0.544936 0.075 Uiso 1 1 calc R . . . .
C51 C 0.4263(2) 0.3917(7) 0.5668(4) 0.057(3) Uani 1 1 d . . . . .
H51 H 0.421809 0.351761 0.592179 0.068 Uiso 1 1 calc R . . . .
C52 C 0.41781(19) 0.4878(7) 0.5573(4) 0.047(2) Uani 1 1 d . . . . .
H52 H 0.407077 0.512484 0.575513 0.056 Uiso 1 1 calc R . . . .
C53 C 0.42515(19) 0.5507(6) 0.5197(4) 0.043(2) Uani 1 1 d . . . . .
C54 C 0.4178(2) 0.6529(7) 0.5128(4) 0.050(3) Uani 1 1 d . . . . .
C55 C 0.3362(2) 0.7344(7) 0.4058(4) 0.050(2) Uani 1 1 d . . . . .
H55 H 0.343176 0.797230 0.421144 0.060 Uiso 1 1 calc R . . . .
C56 C 0.3231(2) 0.7135(7) 0.3402(4) 0.051(2) Uani 1 1 d . . . . .
H56 H 0.321017 0.762618 0.310973 0.061 Uiso 1 1 calc R . . . .
C57 C 0.3133(2) 0.6209(8) 0.3180(4) 0.058(3) Uani 1 1 d . . . . .
H57 H 0.304818 0.606603 0.273876 0.069 Uiso 1 1 calc R . . . .
C58 C 0.3160(2) 0.5484(7) 0.3613(4) 0.054(3) Uani 1 1 d . . . . .
H58 H 0.309264 0.484975 0.346795 0.065 Uiso 1 1 calc R . . . .
C59 C 0.3289(2) 0.5725(6) 0.4267(4) 0.043(2) Uani 1 1 d . . . . .
C60 C 0.33388(19) 0.5036(7) 0.4784(4) 0.042(2) Uani 1 1 d . . . . .
C61 C 0.29476(19) 0.3807(7) 0.4125(4) 0.044(2) Uani 1 1 d . . . . .
C62 C 0.3015(2) 0.2990(6) 0.3884(4) 0.046(2) Uani 1 1 d . . . . .
H62 H 0.320150 0.269879 0.411523 0.055 Uiso 1 1 calc R . . . .
C63 C 0.2799(3) 0.2612(8) 0.3291(5) 0.068(3) Uani 1 1 d . . . . .
H63 H 0.284084 0.206682 0.311676 0.081 Uiso 1 1 calc R . . . .
C64 C 0.2521(2) 0.3046(9) 0.2957(4) 0.064(3) Uani 1 1 d . . . . .
H64 H 0.237595 0.279001 0.255784 0.077 Uiso 1 1 calc R . . . .
C65 C 0.2458(2) 0.3860(9) 0.3215(5) 0.068(3) Uani 1 1 d . . . . .
H65 H 0.226955 0.413993 0.299538 0.082 Uiso 1 1 calc R . . . .
C66 C 0.2681(2) 0.4262(8) 0.3809(4) 0.057(3) Uani 1 1 d . . . . .
H66 H 0.264507 0.482476 0.398011 0.068 Uiso 1 1 calc R . . . .
C67 C 0.3295(2) 0.3850(6) 0.5367(4) 0.043(2) Uani 1 1 d . . . . .
C68 C 0.31857(19) 0.3053(6) 0.5577(4) 0.042(2) Uani 1 1 d . . . . .
C69 C 0.2926(2) 0.2498(7) 0.5181(4) 0.050(2) Uani 1 1 d . . . . .
H69 H 0.280889 0.264881 0.474018 0.059 Uiso 1 1 calc R . . . .
C70 C 0.2845(2) 0.1733(7) 0.5440(4) 0.052(2) Uani 1 1 d . . . . .
H70 H 0.267495 0.136958 0.517057 0.062 Uiso 1 1 calc R . . . .
C71 C 0.3013(2) 0.1509(7) 0.6092(5) 0.058(3) Uani 1 1 d . . . . .
H71 H 0.295733 0.099816 0.626555 0.069 Uiso 1 1 calc R . . . .
C72 C 0.3265(2) 0.2045(7) 0.6485(4) 0.053(3) Uani 1 1 d . . . . .
H72 H 0.337629 0.187861 0.692433 0.063 Uiso 1 1 calc R . . . .
C73 C 0.3364(2) 0.2824(7) 0.6264(4) 0.052(3) Uani 1 1 d . . . . .
C74 C 0.3635(2) 0.3373(7) 0.6688(4) 0.048(2) Uani 1 1 d . . . . .
C75 C 0.3825(2) 0.3108(8) 0.7348(4) 0.059(3) Uani 1 1 d . . . . .
H75 H 0.377267 0.259320 0.752514 0.070 Uiso 1 1 calc R . . . .
C76 C 0.4087(2) 0.3602(8) 0.7729(4) 0.060(3) Uani 1 1 d . . . . .
H76 H 0.420880 0.340939 0.816108 0.073 Uiso 1 1 calc R . . . .
C77 C 0.4173(2) 0.4374(7) 0.7493(4) 0.053(3) Uani 1 1 d . . . . .
H77 H 0.435168 0.469677 0.776197 0.064 Uiso 1 1 calc R . . . .
C78 C 0.3993(2) 0.4666(7) 0.6854(4) 0.049(2) Uani 1 1 d . . . . .
H78 H 0.405311 0.518454 0.669516 0.059 Uiso 1 1 calc R . . . .
C79 C 0.3722(2) 0.4206(7) 0.6438(4) 0.044(2) Uani 1 1 d . . . . .
C80 C 0.35297(19) 0.4452(6) 0.5771(4) 0.041(2) Uani 1 1 d . . . . .
P1 P 0.33499(6) 1.0044(2) 0.32053(12) 0.0616(8) Uani 1 1 d . . . . .
F1 F 0.36228(14) 1.0594(5) 0.3233(3) 0.0802(19) Uani 1 1 d . . . . .
F2 F 0.30683(14) 0.9491(5) 0.3189(3) 0.0782(19) Uani 1 1 d . . . . .
F3 F 0.3370(2) 1.0789(7) 0.3762(5) 0.103(3) Uani 0.841(9) 1 d . . P A 1
F4 F 0.31255(19) 1.0793(6) 0.2669(4) 0.091(3) Uani 0.841(9) 1 d . . P A 1
F5 F 0.3315(2) 0.9305(6) 0.2665(4) 0.086(3) Uani 0.841(9) 1 d . . P A 1
F6 F 0.3556(3) 0.9305(7) 0.3774(7) 0.093(4) Uani 0.841(9) 1 d . . P A 1
F3A F 0.3227(13) 1.092(4) 0.333(3) 0.103(3) Uani 0.159(9) 1 d . . P A 2
F4A F 0.3230(10) 1.022(4) 0.244(2) 0.091(3) Uani 0.159(9) 1 d . . P A 2
F5A F 0.3516(13) 0.908(4) 0.304(2) 0.086(3) Uani 0.159(9) 1 d . . P A 2
F6A F 0.358(2) 0.969(5) 0.388(5) 0.093(4) Uani 0.159(9) 1 d . . P A 2

loop_
_atom_site_aniso_label
_atom_site_aniso_U_11
_atom_site_aniso_U_22
_atom_site_aniso_U_33
_atom_site_aniso_U_23
_atom_site_aniso_U_13
_atom_site_aniso_U_12
Ir1 0.0477(2) 0.0356(2) 0.03186(18) -0.00092(18) 0.01152(15) -0.0020(2)
I1 0.0618(4) 0.0602(4) 0.0357(3) -0.0064(3) 0.0104(3) -0.0107(4)
I2 0.0757(5) 0.0379(4) 0.0646(4) -0.0008(3) 0.0305(4) 0.0017(4)
N1 0.050(4) 0.041(4) 0.028(3) -0.003(3) 0.019(3) 0.003(4)
N2 0.051(4) 0.038(4) 0.034(4) -0.004(3) 0.017(3) -0.009(4)
N3 0.051(4) 0.045(5) 0.042(4) -0.006(3) 0.027(4) 0.004(4)
N4 0.046(4) 0.042(5) 0.037(4) -0.003(4) 0.013(3) 0.001(4)
N5 0.048(4) 0.024(4) 0.034(4) 0.005(3) 0.012(3) 0.002(3)
N6 0.051(4) 0.038(4) 0.030(4) -0.003(3) 0.009(3) -0.005(4)
N7 0.062(5) 0.037(5) 0.022(3) -0.006(3) 0.007(3) 0.005(4)
C1 0.077(7) 0.022(5) 0.060(6) 0.002(4) 0.038(6) 0.007(5)
C2 0.039(5) 0.043(6) 0.033(4) -0.005(4) 0.002(4) -0.001(4)
C3 0.055(6) 0.033(5) 0.057(6) 0.000(4) 0.026(5) -0.009(5)
C4 0.052(6) 0.052(6) 0.032(4) -0.002(4) 0.001(4) 0.001(5)
C5 0.055(6) 0.044(6) 0.022(4) -0.011(4) 0.000(4) -0.009(5)
C6 0.040(5) 0.023(5) 0.049(5) -0.001(4) 0.011(4) 0.006(4)
C7 0.043(5) 0.034(5) 0.032(4) -0.005(4) 0.001(4) 0.000(4)
C8 0.060(6) 0.045(6) 0.041(5) 0.002(5) 0.020(4) -0.007(5)
C9 0.057(6) 0.054(6) 0.035(4) 0.002(4) 0.018(4) 0.003(5)
C10 0.062(6) 0.059(7) 0.041(5) -0.001(5) 0.024(5) 0.006(6)
C11 0.053(6) 0.065(7) 0.039(5) -0.001(5) 0.015(4) -0.003(6)
C12 0.060(6) 0.059(7) 0.047(5) 0.016(5) 0.018(5) -0.002(6)
C13 0.049(5) 0.039(6) 0.040(5) -0.006(4) 0.008(4) -0.002(5)
C14 0.050(5) 0.039(5) 0.029(4) 0.007(4) 0.008(4) 0.011(5)
C15 0.057(6) 0.037(5) 0.035(4) -0.009(4) 0.016(4) -0.006(5)
C16 0.056(6) 0.053(6) 0.039(5) 0.007(4) 0.023(4) -0.001(5)
C17 0.064(7) 0.063(7) 0.044(5) 0.013(5) 0.018(5) 0.004(6)
C18 0.051(6) 0.066(7) 0.068(7) -0.003(6) 0.029(5) -0.012(6)
C19 0.058(6) 0.052(6) 0.049(5) -0.002(5) 0.023(5) -0.002(5)
C20 0.049(5) 0.038(5) 0.036(4) 0.003(4) 0.016(4) -0.001(4)
C21 0.042(5) 0.042(5) 0.050(5) -0.004(5) 0.018(4) -0.003(5)
C22 0.060(6) 0.049(6) 0.041(5) -0.002(5) 0.013(5) 0.007(5)
C23 0.055(6) 0.051(6) 0.046(5) -0.010(5) 0.006(5) 0.011(5)
C24 0.050(5) 0.059(7) 0.029(4) 0.001(4) 0.007(4) 0.013(5)
C25 0.047(5) 0.042(6) 0.047(5) 0.007(4) 0.012(4) 0.017(5)
C26 0.052(5) 0.044(6) 0.030(4) 0.000(4) 0.010(4) 0.016(5)
C27 0.040(5) 0.031(5) 0.045(5) -0.001(4) 0.009(4) 0.000(4)
C28 0.036(4) 0.059(6) 0.032(4) -0.010(4) 0.013(3) -0.012(5)
C29 0.045(5) 0.044(6) 0.049(5) 0.004(5) 0.024(4) 0.004(5)
C30 0.056(6) 0.048(6) 0.050(5) 0.000(5) 0.024(5) -0.003(5)
C31 0.063(6) 0.028(5) 0.038(5) 0.000(4) 0.014(4) -0.008(5)
C32 0.064(6) 0.038(6) 0.043(5) 0.000(4) 0.022(5) -0.001(5)
C33 0.053(5) 0.034(5) 0.037(4) -0.003(4) 0.012(4) 0.014(5)
C34 0.047(5) 0.033(5) 0.035(4) -0.007(4) 0.009(4) -0.002(4)
C35 0.043(5) 0.036(5) 0.048(5) 0.003(4) 0.023(4) 0.005(4)
C36 0.063(6) 0.044(6) 0.054(6) 0.003(5) 0.020(5) -0.005(5)
C37 0.064(7) 0.079(9) 0.053(6) -0.004(6) 0.009(5) -0.011(7)
C38 0.077(8) 0.055(7) 0.063(7) 0.002(6) 0.025(6) -0.022(6)
C39 0.070(7) 0.056(7) 0.052(6) 0.011(5) 0.020(5) 0.002(6)
C40 0.050(6) 0.059(7) 0.046(5) 0.001(5) 0.014(5) -0.001(5)
C41 0.041(5) 0.041(6) 0.048(5) 0.007(4) 0.013(4) 0.009(4)
C42 0.043(5) 0.051(6) 0.030(4) -0.004(4) 0.005(4) -0.001(5)
C43 0.058(6) 0.050(6) 0.040(5) -0.006(5) 0.014(5) 0.001(5)
C44 0.057(6) 0.063(7) 0.039(5) -0.004(5) 0.017(4) 0.005(5)
C45 0.056(6) 0.066(7) 0.049(5) -0.012(5) 0.021(5) -0.001(6)
C46 0.040(5) 0.076(8) 0.038(5) -0.005(5) 0.017(4) 0.010(5)
C47 0.050(6) 0.044(6) 0.039(5) 0.001(4) 0.008(4) 0.002(5)
C48 0.047(5) 0.051(6) 0.048(5) -0.012(5) 0.022(4) 0.000(5)
C49 0.056(6) 0.050(7) 0.058(6) -0.020(5) 0.021(5) 0.002(5)
C50 0.064(7) 0.042(6) 0.064(6) 0.003(5) 0.019(6) 0.010(5)
C51 0.071(7) 0.036(6) 0.047(5) -0.007(5) 0.019(5) -0.003(5)
C52 0.042(5) 0.038(5) 0.046(5) -0.001(4) 0.012(4) 0.001(4)
C53 0.039(5) 0.034(5) 0.036(4) -0.003(4) 0.006(4) 0.003(4)
C54 0.057(6) 0.051(6) 0.024(4) -0.004(4) 0.008(4) -0.004(5)
C55 0.070(6) 0.036(5) 0.028(4) 0.010(4) 0.013(4) 0.010(5)
C56 0.064(6) 0.040(6) 0.043(5) 0.007(4) 0.023(5) 0.001(5)
C57 0.076(7) 0.054(7) 0.035(5) 0.000(5) 0.022(5) -0.003(6)
C58 0.060(6) 0.043(6) 0.036(5) -0.001(4) 0.007(4) 0.003(5)
C59 0.052(5) 0.031(5) 0.037(4) -0.008(4) 0.017(4) -0.002(4)
C60 0.043(5) 0.039(5) 0.032(4) -0.007(4) 0.011(4) -0.007(4)
C61 0.044(5) 0.041(5) 0.030(4) 0.002(4) 0.008(4) -0.003(4)
C62 0.049(5) 0.034(5) 0.040(5) -0.003(4) 0.012(4) -0.002(4)
C63 0.084(8) 0.052(7) 0.064(7) -0.027(6) 0.036(6) -0.029(6)
C64 0.055(6) 0.086(9) 0.035(5) -0.015(6) 0.012(5) -0.019(6)
C65 0.056(6) 0.082(9) 0.049(6) 0.011(6) 0.014(5) 0.001(6)
C66 0.060(6) 0.057(7) 0.037(5) -0.004(5) 0.013(5) 0.000(5)
C67 0.053(5) 0.031(5) 0.041(5) 0.000(4) 0.020(4) 0.010(4)
C68 0.046(5) 0.035(5) 0.035(4) -0.004(4) 0.014(4) 0.005(4)
C69 0.057(6) 0.040(6) 0.043(5) 0.007(4) 0.019(4) 0.000(5)
C70 0.056(6) 0.047(6) 0.047(5) -0.002(5) 0.022(4) -0.004(5)
C71 0.074(7) 0.043(6) 0.055(6) 0.001(5) 0.031(5) -0.014(5)
C72 0.061(6) 0.046(6) 0.039(5) 0.008(4) 0.016(4) -0.011(5)
C73 0.056(6) 0.044(6) 0.035(4) -0.004(4) 0.006(4) 0.002(5)
C74 0.046(5) 0.049(6) 0.036(4) -0.006(4) 0.012(4) 0.003(5)
C75 0.078(7) 0.052(6) 0.034(5) 0.014(5) 0.020(5) 0.007(6)
C76 0.057(6) 0.061(7) 0.040(5) 0.012(5) 0.008(5) 0.011(6)
C77 0.045(5) 0.056(7) 0.035(5) -0.003(5) 0.004(4) -0.004(5)
C78 0.064(6) 0.031(5) 0.032(4) 0.003(4) 0.010(4) -0.001(5)
C79 0.053(5) 0.040(5) 0.034(4) 0.000(4) 0.020(4) 0.001(5)
C80 0.040(5) 0.028(5) 0.043(5) 0.003(4) 0.013(4) 0.001(4)
P1 0.0666(18) 0.0490(16) 0.0424(13) 0.0032(12) 0.0083(12) -0.0024(14)
F1 0.076(4) 0.071(4) 0.079(4) 0.023(4) 0.028(4) 0.001(4)
F2 0.081(4) 0.073(4) 0.058(4) 0.000(3) 0.019(3) -0.011(4)
F3 0.137(8) 0.089(6) 0.066(6) -0.037(6) 0.038(6) -0.025(6)
F4 0.084(6) 0.070(6) 0.075(5) 0.023(5) 0.008(4) 0.004(5)
F5 0.129(8) 0.070(6) 0.074(6) -0.021(5) 0.062(6) -0.018(6)
F6 0.080(5) 0.077(9) 0.075(7) 0.031(7) 0.005(5) -0.016(8)
F3A 0.137(8) 0.089(6) 0.066(6) -0.037(6) 0.038(6) -0.025(6)
F4A 0.084(6) 0.070(6) 0.075(5) 0.023(5) 0.008(4) 0.004(5)
F5A 0.129(8) 0.070(6) 0.074(6) -0.021(5) 0.062(6) -0.018(6)
F6A 0.080(5) 0.077(9) 0.075(7) 0.031(7) 0.005(5) -0.016(8)

loop_
_atom_type_symbol
_atom_type_description
_atom_type_scat_dispersion_real
_atom_type_scat_dispersion_imag
_atom_type_scat_source
C C 0.0181 0.0091 'International Tables Vol C Tables 4.2.6.8 and 6.1.1.4'
H H 0.0000 0.0000 'International Tables Vol C Tables 4.2.6.8 and 6.1.1.4'
F F 0.0727 0.0534 'International Tables Vol C Tables 4.2.6.8 and 6.1.1.4'
I I -0.3257 6.8362 'International Tables Vol C Tables 4.2.6.8 and 6.1.1.4'
Ir Ir -4.7710 6.5667 'International Tables Vol C Tables 4.2.6.8 and 6.1.1.4'
N N 0.0311 0.0180 'International Tables Vol C Tables 4.2.6.8 and 6.1.1.4'
P P 0.2955 0.4335 'International Tables Vol C Tables 4.2.6.8 and 6.1.1.4'

loop_
_exptl_crystal_face_index_h
_exptl_crystal_face_index_k
_exptl_crystal_face_index_l
_exptl_crystal_face_perp_dist
-21 0 15 0.0283
21 0 -15 0.0283
-4 8 4 0.1380
6 -8 -5 0.1295
-27 0 -2 0.0082
27 0 2 0.0082

loop_
_geom_angle_atom_site_label_1
_geom_angle_atom_site_label_2
_geom_angle_atom_site_label_3
_geom_angle
_geom_angle_site_symmetry_1
_geom_angle_site_symmetry_3
_geom_angle_publ_flag
N1 Ir1 N3 169.7(3) . . ?
N1 Ir1 N5 78.9(3) . . ?
N1 Ir1 N7 107.4(3) . . ?
N3 Ir1 N5 108.9(3) . . ?
N3 Ir1 N7 81.5(3) . . ?
N7 Ir1 N5 75.3(2) . . ?
C1 Ir1 N1 79.7(3) . . ?
C1 Ir1 N3 91.5(4) . . ?
C1 Ir1 N5 105.2(3) . . ?
C1 Ir1 N7 172.7(4) . . ?
C28 Ir1 N1 93.9(3) . . ?
C28 Ir1 N3 79.8(3) . . ?
C28 Ir1 N5 166.6(3) . . ?
C28 Ir1 N7 96.5(3) . . ?
C28 Ir1 C1 84.3(3) . . ?
C7 N1 Ir1 112.5(6) . . ?
C7 N1 C27 107.2(7) . . ?
C27 N1 Ir1 137.6(6) . . ?
C7 N2 C8 121.7(7) . . ?
C7 N2 C14 109.3(7) . . ?
C14 N2 C8 128.9(8) . . ?
C34 N3 Ir1 112.0(6) . . ?
C34 N3 C54 108.0(8) . . ?
C54 N3 Ir1 139.9(7) . . ?
C34 N4 C35 124.1(7) . . ?
C34 N4 C41 107.3(8) . . ?
C41 N4 C35 127.1(8) . . ?
C60 N5 Ir1 109.5(5) . . ?
C60 N5 C80 105.6(7) . . ?
C80 N5 Ir1 139.8(5) . . ?
C60 N6 C61 125.0(7) . . ?
C60 N6 C67 106.4(7) . . ?
C67 N6 C61 128.5(7) . . ?
C55 N7 Ir1 120.2(6) . . ?
C59 N7 Ir1 117.0(6) . . ?
C59 N7 C55 121.6(7) . . ?
C2 C1 Ir1 124.8(7) . . ?
C2 C1 C6 119.8(9) . . ?
C6 C1 Ir1 115.3(7) . . ?
C3 C2 C1 119.8(10) . . ?
C2 C3 C4 120.6(9) . . ?
C3 C4 I1 117.1(7) . . ?
C3 C4 C5 121.6(8) . . ?
C5 C4 I1 121.3(7) . . ?
C6 C5 C4 117.8(9) . . ?
C1 C6 C7 112.9(8) . . ?
C5 C6 C1 120.3(9) . . ?
C5 C6 C7 126.8(9) . . ?
N1 C7 N2 109.2(7) . . ?
N1 C7 C6 118.4(9) . . ?
N2 C7 C6 132.2(8) . . ?
C9 C8 N2 118.7(8) . . ?
C9 C8 C13 122.9(8) . . ?
C13 C8 N2 118.4(9) . . ?
C8 C9 C10 118.5(9) . . ?
C11 C10 C9 119.4(9) . . ?
C12 C11 C10 120.5(9) . . ?
C11 C12 C13 121.8(10) . . ?
C8 C13 C12 116.9(9) . . ?
N2 C14 C15 131.2(8) . . ?
N2 C14 C27 105.4(8) . . ?
C27 C14 C15 123.3(8) . . ?
C14 C15 C16 124.5(8) . . ?
C14 C15 C20 116.7(8) . . ?
C20 C15 C16 118.8(9) . . ?
C17 C16 C15 121.4(9) . . ?
C16 C17 C18 119.5(9) . . ?
C19 C18 C17 118.9(10) . . ?
C18 C19 C20 123.8(9) . . ?
C15 C20 C21 120.8(8) . . ?
C19 C20 C15 117.5(8) . . ?
C19 C20 C21 121.7(8) . . ?
C22 C21 C20 122.5(9) . . ?
C22 C21 C26 117.8(9) . . ?
C26 C21 C20 119.6(8) . . ?
C23 C22 C21 121.7(10) . . ?
C22 C23 C24 120.7(9) . . ?
C25 C24 C23 119.4(9) . . ?
C24 C25 C26 121.1(10) . . ?
C25 C26 C21 119.1(8) . . ?
C25 C26 C27 123.5(9) . . ?
C27 C26 C21 117.2(8) . . ?
N1 C27 C26 129.8(9) . . ?
C14 C27 N1 108.8(7) . . ?
C14 C27 C26 121.2(9) . . ?
C29 C28 Ir1 126.6(7) . . ?
C29 C28 C33 116.5(9) . . ?
C33 C28 Ir1 116.9(7) . . ?
C28 C29 C30 123.3(9) . . ?
C31 C30 C29 116.7(10) . . ?
C30 C31 I2 120.0(8) . . ?
C32 C31 I2 116.6(7) . . ?
C32 C31 C30 123.4(9) . . ?
C31 C32 C33 118.2(10) . . ?
C28 C33 C34 111.8(8) . . ?
C32 C33 C28 121.9(9) . . ?
C32 C33 C34 126.3(10) . . ?
N3 C34 N4 109.3(8) . . ?
N3 C34 C33 119.4(9) . . ?
N4 C34 C33 131.2(9) . . ?
C36 C35 N4 117.7(8) . . ?
C40 C35 N4 120.5(8) . . ?
C40 C35 C36 121.8(9) . . ?
C37 C36 C35 118.6(9) . . ?
C36 C37 C38 120.9(10) . . ?
C37 C38 C39 120.0(10) . . ?
C38 C39 C40 120.2(10) . . ?
C35 C40 C39 118.5(9) . . ?
N4 C41 C42 129.6(9) . . ?
C54 C41 N4 106.8(8) . . ?
C54 C41 C42 123.5(9) . . ?
C43 C42 C41 124.3(9) . . ?
C43 C42 C47 119.1(9) . . ?
C47 C42 C41 116.4(9) . . ?
C44 C43 C42 119.4(10) . . ?
C43 C44 C45 121.4(11) . . ?
C46 C45 C44 118.4(10) . . ?
C47 C46 C45 123.3(11) . . ?
C42 C47 C48 118.8(9) . . ?
C46 C47 C42 118.5(10) . . ?
C46 C47 C48 122.6(9) . . ?
C49 C48 C47 121.6(9) . . ?
C49 C48 C53 117.8(9) . . ?
C53 C48 C47 120.5(9) . . ?
C50 C49 C48 120.8(10) . . ?
C51 C50 C49 121.0(10) . . ?
C50 C51 C52 120.0(10) . . ?
C51 C52 C53 120.8(9) . . ?
C48 C53 C52 119.4(8) . . ?
C48 C53 C54 119.3(9) . . ?
C52 C53 C54 121.1(9) . . ?
N3 C54 C41 108.2(9) . . ?
N3 C54 C53 131.7(9) . . ?
C41 C54 C53 120.0(9) . . ?
N7 C55 C56 119.4(9) . . ?
C57 C56 C55 120.0(9) . . ?
C56 C57 C58 120.0(8) . . ?
C57 C58 C59 118.3(9) . . ?
N7 C59 C58 120.8(8) . . ?
N7 C59 C60 114.5(7) . . ?
C58 C59 C60 124.7(8) . . ?
N5 C60 N6 111.3(7) . . ?
N5 C60 C59 120.9(8) . . ?
N6 C60 C59 127.6(7) . . ?
C62 C61 N6 118.0(8) . . ?
C66 C61 N6 118.6(8) . . ?
C66 C61 C62 123.3(8) . . ?
C61 C62 C63 118.6(9) . . ?
C62 C63 C64 120.0(10) . . ?
C63 C64 C65 120.2(9) . . ?
C64 C65 C66 119.8(10) . . ?
C61 C66 C65 118.1(10) . . ?
N6 C67 C68 128.1(8) . . ?
C80 C67 N6 106.4(8) . . ?
C80 C67 C68 125.4(8) . . ?
C67 C68 C73 114.7(8) . . ?
C69 C68 C67 126.2(8) . . ?
C69 C68 C73 119.1(9) . . ?
C70 C69 C68 121.0(8) . . ?
C71 C70 C69 120.4(9) . . ?
C70 C71 C72 119.4(9) . . ?
C71 C72 C73 124.0(9) . . ?
C68 C73 C74 120.7(9) . . ?
C72 C73 C68 116.2(8) . . ?
C72 C73 C74 123.1(8) . . ?
C75 C74 C73 121.5(9) . . ?
C75 C74 C79 117.7(9) . . ?
C79 C74 C73 120.8(8) . . ?
C76 C75 C74 120.6(10) . . ?
C75 C76 C77 122.0(9) . . ?
C76 C77 C78 119.3(9) . . ?
C77 C78 C79 122.0(9) . . ?
C78 C79 C74 118.3(8) . . ?
C78 C79 C80 124.8(8) . . ?
C80 C79 C74 116.7(8) . . ?
N5 C80 C67 110.0(7) . . ?
N5 C80 C79 129.2(8) . . ?
C67 C80 C79 120.7(8) . . ?
F1 P1 F2 178.8(4) . . ?
F1 P1 F3 89.3(5) . . ?
F1 P1 F4 90.5(4) . . ?
F1 P1 F6 93.4(6) . . ?
F1 P1 F4A 78.4(17) . . ?
F1 P1 F5A 79.9(17) . . ?
F2 P1 F5A 101.1(17) . . ?
F3 P1 F2 89.5(4) . . ?
F4 P1 F2 89.5(4) . . ?
F4 P1 F3 88.2(5) . . ?
F4 P1 F6 174.6(8) . . ?
F5 P1 F1 93.7(4) . . ?
F5 P1 F2 87.5(4) . . ?
F5 P1 F3 177.0(5) . . ?
F5 P1 F4 91.3(5) . . ?
F5 P1 F6 92.1(6) . . ?
F6 P1 F2 86.6(6) . . ?
F6 P1 F3 88.1(6) . . ?
F3A P1 F1 95(2) . . ?
F3A P1 F2 84(2) . . ?
F3A P1 F4A 99(3) . . ?
F3A P1 F5A 175(3) . . ?
F3A P1 F6A 104(4) . . ?
F4A P1 F2 102.5(17) . . ?
F4A P1 F5A 79(2) . . ?
F6A P1 F1 84(4) . . ?
F6A P1 F2 95(4) . . ?
F6A P1 F4A 153(5) . . ?
F6A P1 F5A 77(4) . . ?

loop_
_geom_bond_atom_site_label_1
_geom_bond_atom_site_label_2
_geom_bond_distance
_geom_bond_site_symmetry_2
_geom_bond_publ_flag
Ir1 N1 2.098(7) . ?
Ir1 N3 2.104(7) . ?
Ir1 N5 2.282(7) . ?
Ir1 N7 2.210(6) . ?
Ir1 C1 2.036(10) . ?
Ir1 C28 2.008(10) . ?
I1 C4 2.123(8) . ?
I2 C31 2.118(9) . ?
N1 C7 1.350(10) . ?
N1 C27 1.390(11) . ?
N2 C7 1.355(11) . ?
N2 C8 1.450(10) . ?
N2 C14 1.388(10) . ?
N3 C34 1.350(11) . ?
N3 C54 1.358(12) . ?
N4 C34 1.362(12) . ?
N4 C35 1.456(11) . ?
N4 C41 1.385(11) . ?
N5 C60 1.362(10) . ?
N5 C80 1.377(10) . ?
N6 C60 1.362(11) . ?
N6 C61 1.439(10) . ?
N6 C67 1.406(10) . ?
N7 C55 1.348(11) . ?
N7 C59 1.329(11) . ?
C1 C2 1.381(13) . ?
C1 C6 1.418(13) . ?
C2 C3 1.355(12) . ?
C3 C4 1.384(13) . ?
C4 C5 1.391(13) . ?
C5 C6 1.381(11) . ?
C6 C7 1.445(12) . ?
C8 C9 1.378(13) . ?
C8 C13 1.380(13) . ?
C9 C10 1.404(11) . ?
C10 C11 1.393(13) . ?
C11 C12 1.349(14) . ?
C12 C13 1.407(12) . ?
C14 C15 1.407(13) . ?
C14 C27 1.389(12) . ?
C15 C16 1.412(12) . ?
C15 C20 1.412(11) . ?
C16 C17 1.366(13) . ?
C17 C18 1.411(13) . ?
C18 C19 1.345(13) . ?
C19 C20 1.392(13) . ?
C20 C21 1.472(12) . ?
C21 C22 1.404(12) . ?
C21 C26 1.431(13) . ?
C22 C23 1.376(14) . ?
C23 C24 1.394(14) . ?
C24 C25 1.383(11) . ?
C25 C26 1.412(13) . ?
C26 C27 1.413(11) . ?
C28 C29 1.388(12) . ?
C28 C33 1.414(13) . ?
C29 C30 1.391(13) . ?
C30 C31 1.378(13) . ?
C31 C32 1.375(13) . ?
C32 C33 1.379(13) . ?
C33 C34 1.447(12) . ?
C35 C36 1.410(12) . ?
C35 C40 1.367(12) . ?
C36 C37 1.365(14) . ?
C37 C38 1.384(14) . ?
C38 C39 1.390(14) . ?
C39 C40 1.400(14) . ?
C41 C42 1.453(13) . ?
C41 C54 1.384(13) . ?
C42 C43 1.402(14) . ?
C42 C47 1.448(13) . ?
C43 C44 1.364(13) . ?
C44 C45 1.402(15) . ?
C45 C46 1.375(14) . ?
C46 C47 1.336(12) . ?
C47 C48 1.498(13) . ?
C48 C49 1.401(13) . ?
C48 C53 1.404(12) . ?
C49 C50 1.395(14) . ?
C50 C51 1.358(14) . ?
C51 C52 1.364(13) . ?
C52 C53 1.425(13) . ?
C53 C54 1.433(13) . ?
C55 C56 1.378(12) . ?
C56 C57 1.363(13) . ?
C57 C58 1.383(13) . ?
C58 C59 1.386(11) . ?
C59 C60 1.461(12) . ?
C61 C62 1.379(12) . ?
C61 C66 1.352(13) . ?
C62 C63 1.380(12) . ?
C63 C64 1.384(15) . ?
C64 C65 1.387(15) . ?
C65 C66 1.406(13) . ?
C67 C68 1.432(12) . ?
C67 C80 1.379(12) . ?
C68 C69 1.412(12) . ?
C68 C73 1.444(11) . ?
C69 C70 1.384(13) . ?
C70 C71 1.373(12) . ?
C71 C72 1.373(13) . ?
C72 C73 1.396(13) . ?
C73 C74 1.459(13) . ?
C74 C75 1.413(11) . ?
C74 C79 1.457(13) . ?
C75 C76 1.371(14) . ?
C76 C77 1.373(14) . ?
C77 C78 1.379(11) . ?
C78 C79 1.395(12) . ?
C79 C80 1.421(11) . ?
P1 F1 1.583(7) . ?
P1 F2 1.636(7) . ?
P1 F3 1.630(9) . ?
P1 F4 1.588(8) . ?
P1 F5 1.570(8) . ?
P1 F6 1.588(14) . ?
P1 F3A 1.45(6) . ?
P1 F4A 1.63(5) . ?
P1 F5A 1.72(5) . ?
P1 F6A 1.52(9) . ?

loop_
_geom_torsion_atom_site_label_1
_geom_torsion_atom_site_label_2
_geom_torsion_atom_site_label_3
_geom_torsion_atom_site_label_4
_geom_torsion
_geom_torsion_site_symmetry_1
_geom_torsion_site_symmetry_2
_geom_torsion_site_symmetry_3
_geom_torsion_site_symmetry_4
_geom_torsion_publ_flag
Ir1 N1 C7 N2 -163.5(6) . . . . ?
Ir1 N1 C7 C6 12.1(10) . . . . ?
Ir1 N1 C27 C14 157.3(7) . . . . ?
Ir1 N1 C27 C26 -28.7(15) . . . . ?
Ir1 N3 C34 N4 -175.9(5) . . . . ?
Ir1 N3 C34 C33 1.1(10) . . . . ?
Ir1 N3 C54 C41 174.9(7) . . . . ?
Ir1 N3 C54 C53 -9.9(15) . . . . ?
Ir1 N5 C60 N6 -157.0(6) . . . . ?
Ir1 N5 C60 C59 17.8(10) . . . . ?
Ir1 N5 C80 C67 145.6(7) . . . . ?
Ir1 N5 C80 C79 -39.0(15) . . . . ?
Ir1 N7 C55 C56 167.0(7) . . . . ?
Ir1 N7 C59 C58 -166.6(7) . . . . ?
Ir1 N7 C59 C60 11.5(11) . . . . ?
Ir1 C1 C2 C3 -179.7(7) . . . . ?
Ir1 C1 C6 C5 -179.4(7) . . . . ?
Ir1 C1 C6 C7 2.4(10) . . . . ?
Ir1 C28 C29 C30 -179.3(7) . . . . ?
Ir1 C28 C33 C32 -179.5(7) . . . . ?
Ir1 C28 C33 C34 1.2(9) . . . . ?
I1 C4 C5 C6 178.9(7) . . . . ?
I2 C31 C32 C33 178.7(6) . . . . ?
N2 C8 C9 C10 -175.6(9) . . . . ?
N2 C8 C13 C12 176.8(8) . . . . ?
N2 C14 C15 C16 5.3(17) . . . . ?
N2 C14 C15 C20 -176.6(9) . . . . ?
N2 C14 C27 N1 1.6(10) . . . . ?
N2 C14 C27 C26 -173.0(8) . . . . ?
N4 C35 C36 C37 -179.4(9) . . . . ?
N4 C35 C40 C39 179.6(9) . . . . ?
N4 C41 C42 C43 -2.1(14) . . . . ?
N4 C41 C42 C47 -177.3(8) . . . . ?
N4 C41 C54 N3 4.4(9) . . . . ?
N4 C41 C54 C53 -171.4(7) . . . . ?
N6 C61 C62 C63 -177.5(8) . . . . ?
N6 C61 C66 C65 179.3(9) . . . . ?
N6 C67 C68 C69 -3.1(15) . . . . ?
N6 C67 C68 C73 177.2(9) . . . . ?
N6 C67 C80 N5 4.4(10) . . . . ?
N6 C67 C80 C79 -171.5(8) . . . . ?
N7 C55 C56 C57 -1.0(15) . . . . ?
N7 C59 C60 N5 -20.5(13) . . . . ?
N7 C59 C60 N6 153.4(9) . . . . ?
C1 C2 C3 C4 0.4(15) . . . . ?
C1 C6 C7 N1 -9.8(12) . . . . ?
C1 C6 C7 N2 164.6(9) . . . . ?
C2 C1 C6 C5 1.8(13) . . . . ?
C2 C1 C6 C7 -176.4(8) . . . . ?
C2 C3 C4 I1 -178.3(7) . . . . ?
C2 C3 C4 C5 -0.5(15) . . . . ?
C3 C4 C5 C6 1.2(15) . . . . ?
C4 C5 C6 C1 -1.8(13) . . . . ?
C4 C5 C6 C7 176.1(9) . . . . ?
C5 C6 C7 N1 172.1(9) . . . . ?
C5 C6 C7 N2 -13.5(16) . . . . ?
C6 C1 C2 C3 -1.0(14) . . . . ?
C7 N1 C27 C14 -1.8(10) . . . . ?
C7 N1 C27 C26 172.2(9) . . . . ?
C7 N2 C8 C9 90.7(12) . . . . ?
C7 N2 C8 C13 -86.9(11) . . . . ?
C7 N2 C14 C15 174.7(10) . . . . ?
C7 N2 C14 C27 -0.8(10) . . . . ?
C8 N2 C7 N1 177.0(8) . . . . ?
C8 N2 C7 C6 2.2(15) . . . . ?
C8 N2 C14 C15 -2.4(17) . . . . ?
C8 N2 C14 C27 -177.9(9) . . . . ?
C8 C9 C10 C11 -1.7(15) . . . . ?
C9 C8 C13 C12 -0.8(15) . . . . ?
C9 C10 C11 C12 0.2(15) . . . . ?
C10 C11 C12 C13 1.1(16) . . . . ?
C11 C12 C13 C8 -0.8(15) . . . . ?
C13 C8 C9 C10 2.0(15) . . . . ?
C14 N2 C7 N1 -0.3(10) . . . . ?
C14 N2 C7 C6 -175.1(9) . . . . ?
C14 N2 C8 C9 -92.5(12) . . . . ?
C14 N2 C8 C13 89.9(12) . . . . ?
C14 C15 C16 C17 -178.7(10) . . . . ?
C14 C15 C20 C19 177.7(9) . . . . ?
C14 C15 C20 C21 -4.8(14) . . . . ?
C15 C14 C27 N1 -174.4(8) . . . . ?
C15 C14 C27 C26 11.0(14) . . . . ?
C15 C16 C17 C18 -0.9(16) . . . . ?
C15 C20 C21 C22 -172.1(9) . . . . ?
C15 C20 C21 C26 2.6(14) . . . . ?
C16 C15 C20 C19 -4.2(14) . . . . ?
C16 C15 C20 C21 173.4(9) . . . . ?
C16 C17 C18 C19 -0.6(17) . . . . ?
C17 C18 C19 C20 -0.5(17) . . . . ?
C18 C19 C20 C15 2.9(16) . . . . ?
C18 C19 C20 C21 -174.6(10) . . . . ?
C19 C20 C21 C22 5.4(15) . . . . ?
C19 C20 C21 C26 180.0(9) . . . . ?
C20 C15 C16 C17 3.3(15) . . . . ?
C20 C21 C22 C23 173.0(9) . . . . ?
C20 C21 C26 C25 -169.5(8) . . . . ?
C20 C21 C26 C27 6.1(13) . . . . ?
C21 C22 C23 C24 -2.0(16) . . . . ?
C21 C26 C27 N1 173.9(9) . . . . ?
C21 C26 C27 C14 -12.8(13) . . . . ?
C22 C21 C26 C25 5.4(14) . . . . ?
C22 C21 C26 C27 -179.0(8) . . . . ?
C22 C23 C24 C25 1.8(15) . . . . ?
C23 C24 C25 C26 2.1(14) . . . . ?
C24 C25 C26 C21 -5.7(14) . . . . ?
C24 C25 C26 C27 179.0(9) . . . . ?
C25 C26 C27 N1 -10.7(15) . . . . ?
C25 C26 C27 C14 162.6(9) . . . . ?
C26 C21 C22 C23 -1.7(15) . . . . ?
C27 N1 C7 N2 1.3(10) . . . . ?
C27 N1 C7 C6 176.9(8) . . . . ?
C27 C14 C15 C16 -179.9(9) . . . . ?
C27 C14 C15 C20 -1.8(14) . . . . ?
C28 C29 C30 C31 -2.5(14) . . . . ?
C28 C33 C34 N3 -1.5(11) . . . . ?
C28 C33 C34 N4 174.7(8) . . . . ?
C29 C28 C33 C32 -0.8(12) . . . . ?
C29 C28 C33 C34 179.9(7) . . . . ?
C29 C30 C31 I2 -177.5(6) . . . . ?
C29 C30 C31 C32 1.5(13) . . . . ?
C30 C31 C32 C33 -0.3(13) . . . . ?
C31 C32 C33 C28 0.0(13) . . . . ?
C31 C32 C33 C34 179.1(8) . . . . ?
C32 C33 C34 N3 179.3(8) . . . . ?
C32 C33 C34 N4 -4.5(15) . . . . ?
C33 C28 C29 C30 2.2(13) . . . . ?
C34 N3 C54 C41 -5.5(9) . . . . ?
C34 N3 C54 C53 169.6(9) . . . . ?
C34 N4 C35 C36 87.4(11) . . . . ?
C34 N4 C35 C40 -93.1(11) . . . . ?
C34 N4 C41 C42 175.3(8) . . . . ?
C34 N4 C41 C54 -1.7(9) . . . . ?
C35 N4 C34 N3 -168.6(7) . . . . ?
C35 N4 C34 C33 15.0(13) . . . . ?
C35 N4 C41 C42 -18.3(14) . . . . ?
C35 N4 C41 C54 164.7(8) . . . . ?
C35 C36 C37 C38 0.4(18) . . . . ?
C36 C35 C40 C39 -0.8(15) . . . . ?
C36 C37 C38 C39 -2.0(19) . . . . ?
C37 C38 C39 C40 2.2(18) . . . . ?
C38 C39 C40 C35 -0.8(16) . . . . ?
C40 C35 C36 C37 1.1(16) . . . . ?
C41 N4 C34 N3 -1.6(9) . . . . ?
C41 N4 C34 C33 -178.1(9) . . . . ?
C41 N4 C35 C36 -76.9(12) . . . . ?
C41 N4 C35 C40 102.7(11) . . . . ?
C41 C42 C43 C44 -174.1(8) . . . . ?
C41 C42 C47 C46 174.4(8) . . . . ?
C41 C42 C47 C48 -8.5(12) . . . . ?
C42 C41 C54 N3 -172.8(7) . . . . ?
C42 C41 C54 C53 11.4(13) . . . . ?
C42 C43 C44 C45 -0.3(14) . . . . ?
C42 C47 C48 C49 -169.1(9) . . . . ?
C42 C47 C48 C53 7.5(13) . . . . ?
C43 C42 C47 C46 -1.1(13) . . . . ?
C43 C42 C47 C48 176.0(8) . . . . ?
C43 C44 C45 C46 -0.1(14) . . . . ?
C44 C45 C46 C47 -0.1(14) . . . . ?
C45 C46 C47 C42 0.7(14) . . . . ?
C45 C46 C47 C48 -176.3(8) . . . . ?
C46 C47 C48 C49 7.9(14) . . . . ?
C46 C47 C48 C53 -175.5(8) . . . . ?
C47 C42 C43 C44 0.9(13) . . . . ?
C47 C48 C49 C50 171.1(9) . . . . ?
C47 C48 C53 C52 -171.1(8) . . . . ?
C47 C48 C53 C54 3.0(12) . . . . ?
C48 C49 C50 C51 2.0(16) . . . . ?
C48 C53 C54 N3 173.0(8) . . . . ?
C48 C53 C54 C41 -12.3(12) . . . . ?
C49 C48 C53 C52 5.7(13) . . . . ?
C49 C48 C53 C54 179.7(8) . . . . ?
C49 C50 C51 C52 1.6(15) . . . . ?
C50 C51 C52 C53 -1.4(14) . . . . ?
C51 C52 C53 C48 -2.3(13) . . . . ?
C51 C52 C53 C54 -176.2(8) . . . . ?
C52 C53 C54 N3 -13.0(14) . . . . ?
C52 C53 C54 C41 161.6(8) . . . . ?
C53 C48 C49 C50 -5.6(14) . . . . ?
C54 N3 C34 N4 4.4(9) . . . . ?
C54 N3 C34 C33 -178.6(7) . . . . ?
C54 C41 C42 C43 174.5(8) . . . . ?
C54 C41 C42 C47 -0.7(12) . . . . ?
C55 N7 C59 C58 0.8(15) . . . . ?
C55 N7 C59 C60 178.9(8) . . . . ?
C55 C56 C57 C58 1.1(16) . . . . ?
C56 C57 C58 C59 -0.3(16) . . . . ?
C57 C58 C59 N7 -0.6(15) . . . . ?
C57 C58 C59 C60 -178.5(9) . . . . ?
C58 C59 C60 N5 157.4(9) . . . . ?
C58 C59 C60 N6 -28.6(15) . . . . ?
C59 N7 C55 C56 0.0(15) . . . . ?
C60 N5 C80 C67 -4.6(10) . . . . ?
C60 N5 C80 C79 170.8(9) . . . . ?
C60 N6 C61 C62 102.5(10) . . . . ?
C60 N6 C61 C66 -74.9(12) . . . . ?
C60 N6 C67 C68 173.9(9) . . . . ?
C60 N6 C67 C80 -2.4(9) . . . . ?
C61 N6 C60 N5 -177.4(8) . . . . ?
C61 N6 C60 C59 8.3(15) . . . . ?
C61 N6 C67 C68 -9.3(15) . . . . ?
C61 N6 C67 C80 174.4(9) . . . . ?
C61 C62 C63 C64 -0.9(15) . . . . ?
C62 C61 C66 C65 2.0(15) . . . . ?
C62 C63 C64 C65 0.1(17) . . . . ?
C63 C64 C65 C66 1.8(17) . . . . ?
C64 C65 C66 C61 -2.8(16) . . . . ?
C66 C61 C62 C63 -0.2(15) . . . . ?
C67 N6 C60 N5 -0.4(10) . . . . ?
C67 N6 C60 C59 -174.8(9) . . . . ?
C67 N6 C61 C62 -73.8(12) . . . . ?
C67 N6 C61 C66 108.8(11) . . . . ?
C67 C68 C69 C70 179.3(9) . . . . ?
C67 C68 C73 C72 -179.5(9) . . . . ?
C67 C68 C73 C74 -1.1(13) . . . . ?
C68 C67 C80 N5 -172.0(8) . . . . ?
C68 C67 C80 C79 12.1(14) . . . . ?
C68 C69 C70 C71 0.9(15) . . . . ?
C68 C73 C74 C75 -174.7(9) . . . . ?
C68 C73 C74 C79 4.2(14) . . . . ?
C69 C68 C73 C72 0.8(13) . . . . ?
C69 C68 C73 C74 179.2(9) . . . . ?
C69 C70 C71 C72 -0.5(16) . . . . ?
C70 C71 C72 C73 0.3(17) . . . . ?
C71 C72 C73 C68 -0.4(15) . . . . ?
C71 C72 C73 C74 -178.8(10) . . . . ?
C72 C73 C74 C75 3.6(15) . . . . ?
C72 C73 C74 C79 -177.5(9) . . . . ?
C73 C68 C69 C70 -1.1(14) . . . . ?
C73 C74 C75 C76 176.8(10) . . . . ?
C73 C74 C79 C78 -176.2(9) . . . . ?
C73 C74 C79 C80 0.3(13) . . . . ?
C74 C75 C76 C77 0.7(17) . . . . ?
C74 C79 C80 N5 177.0(9) . . . . ?
C74 C79 C80 C67 -8.0(13) . . . . ?
C75 C74 C79 C78 2.7(13) . . . . ?
C75 C74 C79 C80 179.2(8) . . . . ?
C75 C76 C77 C78 0.1(16) . . . . ?
C76 C77 C78 C79 0.6(15) . . . . ?
C77 C78 C79 C74 -2.0(14) . . . . ?
C77 C78 C79 C80 -178.2(9) . . . . ?
C78 C79 C80 N5 -6.8(15) . . . . ?
C78 C79 C80 C67 168.2(9) . . . . ?
C79 C74 C75 C76 -2.1(15) . . . . ?
C80 N5 C60 N6 3.0(10) . . . . ?
C80 N5 C60 C59 177.9(8) . . . . ?
C80 C67 C68 C69 172.6(9) . . . . ?
C80 C67 C68 C73 -7.1(13) . . . . ?

loop_
_platon_squeeze_void_nr
_platon_squeeze_void_average_x
_platon_squeeze_void_average_y
_platon_squeeze_void_average_z
_platon_squeeze_void_volume
_platon_squeeze_void_count_electrons
_platon_squeeze_void_content
1 0.000 0.168 0.250 683 215 ' '
2 0.000 -0.231 0.750 683 213 ' '
3 0.500 -0.106 0.250 683 215 ' '
4 0.500 0.086 0.750 683 213 ' '
5 0.251 0.097 0.227 10 1 ' '
6 0.749 0.097 0.273 10 1 ' '
7 0.223 0.155 0.366 27 4 ' '
8 0.777 0.155 0.134 27 4 ' '
9 0.277 0.345 0.634 27 4 ' '
10 0.723 0.345 0.866 27 4 ' '
11 0.249 0.403 0.773 10 1 ' '
12 0.751 0.403 0.727 10 1 ' '
13 0.249 0.597 0.273 10 1 ' '
14 0.751 0.597 0.227 10 1 ' '
15 0.277 0.655 0.134 27 4 ' '
16 0.723 0.655 0.366 27 4 ' '
17 0.223 0.845 0.866 27 4 ' '
18 0.777 0.845 0.634 27 4 ' '
19 0.251 0.903 0.727 10 1 ' '
20 0.749 0.903 0.773 10 1 ' '

loop_
_exptl_oxdiff_crystal_face_indexfrac_h
_exptl_oxdiff_crystal_face_indexfrac_k
_exptl_oxdiff_crystal_face_indexfrac_l
_exptl_oxdiff_crystal_face_x
_exptl_oxdiff_crystal_face_y
_exptl_oxdiff_crystal_face_z
-20.9075 -0.0109 14.9746 -0.2498 -0.4139 0.8516
20.9075 0.0109 -14.9746 0.2498 0.4139 -0.8516
-4.0191 8.0071 4.0300 0.3550 0.5600 0.6688
6.0104 -8.0064 -5.0277 -0.3199 -0.5410 -0.7277
-26.8872 0.0062 -2.0272 -0.8854 0.4812 -0.0076
26.8872 -0.0062 2.0272 0.8854 -0.4812 0.0076
